data_4062820
_journal_name_full Organometallics
_journal_paper_doi 10.1021/om049699y
_journal_year 2004
_chemical_formula_sum 'C59 H60 Cl6 Hg N12 O46 Pt2'
_chemical_formula_weight 2476.66
_space_group_IT_number 9
_symmetry_cell_setting monoclinic
_symmetry_space_group_name_Hall 'C -2yc'
_symmetry_space_group_name_H-M 'C 1 c 1'
_cell_angle_alpha 90.00
_cell_angle_beta 104.396(4)
_cell_angle_gamma 90.00
_cell_formula_units_Z 4
_cell_length_a 22.5114(18)
_cell_length_b 21.7827(16)
_cell_length_c 17.4364(14)
_cell_measurement_temperature 133(2)
_cell_volume 8281.6(11)
_diffrn_ambient_temperature 133(2)
_exptl_crystal_density_diffrn 1.986
_cod_depositor_comments
;
The following automatic conversions were performed:
'_geom_bond_publ_flag' value 'Y' changed to 'y' according to
'/home/saulius/struct/CIF-dictionaries/cif_core.dic' dictionary named
'cif_core.dic' version 2.4.1 from 2010-06-29 (12 times).

Automatic conversion script
Id: cif_fix_enum 1527 2010-12-29 10:47:43Z saulius 
;
_cod_original_sg_symbol_H-M 'C c'
_cod_database_code 4062820

loop_
_symmetry_equiv_pos_as_xyz
'x, y, z'
'x, -y, z+1/2'
'x+1/2, y+1/2, z'
'x+1/2, -y+1/2, z+1/2'

loop_
_atom_site_label
_atom_site_type_symbol
_atom_site_fract_x
_atom_site_fract_y
_atom_site_fract_z
_atom_site_U_iso_or_equiv
_atom_site_adp_type
_atom_site_occupancy
_atom_site_symmetry_multiplicity
_atom_site_calc_flag
_atom_site_refinement_flags
_atom_site_disorder_assembly
_atom_site_disorder_group
Hg Hg 0.325822(12) 0.238821(10) 0.410068(13) 0.01814(5) Uani 1 1 d . . .
Pt1 Pt 0.398049(8) 0.260339(10) 0.317005(9) 0.01854(5) Uani 1 1 d . . .
Pt2 Pt 0.249555(8) 0.236646(9) 0.499536(8) 0.01664(5) Uani 1 1 d . . .
O11 O 0.4602(2) 0.28988(19) 0.2405(2) 0.0328(10) Uani 1 1 d U . .
O12 O 0.4690(3) 0.2855(2) 0.1221(3) 0.0604(16) Uani 1 1 d U . .
O13 O 0.4022(2) 0.2152(3) 0.0224(2) 0.0553(13) Uani 1 1 d U . .
O14 O 0.3192(2) 0.1189(2) -0.0017(2) 0.0441(11) Uani 1 1 d U . .
O15 O 0.2588(2) 0.09384(19) 0.1172(2) 0.0380(11) Uani 1 1 d U . .
O16 O 0.3043(2) 0.13650(17) 0.3185(2) 0.0360(10) Uani 1 1 d U . .
O17 O 0.2242(2) 0.1648(2) 0.2281(3) 0.0427(12) Uani 1 1 d U . .
O21 O 0.43717(19) 0.32065(17) 0.4070(2) 0.0239(9) Uani 1 1 d U . .
O22 O 0.5090(2) 0.3302(2) 0.5145(2) 0.0380(11) Uani 1 1 d U . .
O23 O 0.5606(2) 0.2325(2) 0.5860(2) 0.0420(11) Uani 1 1 d U . .
O24 O 0.5784(2) 0.1067(2) 0.5718(2) 0.0430(12) Uani 1 1 d U . .
O25 O 0.5237(2) 0.05110(19) 0.4267(2) 0.0411(11) Uani 1 1 d U . .
O26 O 0.4139(2) 0.0672(2) 0.3053(3) 0.0534(14) Uani 1 1 d U . .
O27 O 0.4699(2) 0.1237(2) 0.2511(3) 0.0501(12) Uani 1 1 d U . .
O31 O 0.1771(2) 0.24334(19) 0.5682(2) 0.0291(10) Uani 1 1 d U . .
O32 O 0.1523(3) 0.2051(4) 0.6659(4) 0.105(3) Uani 1 1 d U . .
O33 O 0.2138(2) 0.1217(2) 0.7486(2) 0.0446(12) Uani 1 1 d U . .
O34 O 0.3252(2) 0.06003(18) 0.7862(2) 0.0330(9) Uani 1 1 d U . .
O35 O 0.4085(2) 0.0811(2) 0.6938(2) 0.0400(11) Uani 1 1 d U . .
O36 O 0.4298(2) 0.1877(3) 0.6065(3) 0.0642(17) Uani 1 1 d U . .
O37 O 0.3817(2) 0.1361(2) 0.5072(2) 0.0469(12) Uani 1 1 d U . .
O41 O 0.20344(18) 0.29973(16) 0.4172(2) 0.0208(8) Uani 1 1 d U . .
O42 O 0.1282(2) 0.30962(19) 0.3142(2) 0.0344(11) Uani 1 1 d U . .
O43 O 0.0737(2) 0.2149(2) 0.2436(2) 0.0412(11) Uani 1 1 d U . .
O44 O 0.0700(2) 0.0861(2) 0.2393(2) 0.0376(10) Uani 1 1 d U . .
O45 O 0.1517(2) 0.02249(18) 0.3650(2) 0.0372(10) Uani 1 1 d U . .
O46 O 0.2127(2) 0.06242(19) 0.5364(3) 0.0429(11) Uani 1 1 d U . .
O47 O 0.2785(2) 0.0565(2) 0.4644(3) 0.0452(12) Uani 1 1 d U . .
O51 O 0.2596(2) 0.2855(2) 0.0865(2) 0.0388(10) Uani 1 1 d U . .
O52 O 0.3270(2) 0.3474(2) 0.0598(2) 0.0431(11) Uani 1 1 d U . .
O53 O 0.2278(2) 0.4310(2) -0.0090(2) 0.0498(13) Uani 1 1 d U . .
O54 O 0.1712(2) 0.53112(19) 0.0548(3) 0.0467(12) Uani 1 1 d U A .
O55 O 0.1803(3) 0.5303(2) 0.2177(3) 0.0649(16) Uani 1 1 d DU . .
O56 O 0.1746(3) 0.4391(2) 0.3256(3) 0.0578(14) Uani 1 1 d U . .
O57 O 0.2732(2) 0.4240(3) 0.3605(3) 0.0558(13) Uani 1 1 d U . .
O58 O 0.34335(18) 0.32989(17) 0.2554(2) 0.0246(8) Uani 1 1 d U . .
O59 O 0.25364(19) 0.29774(19) 0.2801(2) 0.0304(9) Uani 1 1 d U . .
O61 O 0.2813(2) 0.3032(2) 0.7523(3) 0.0476(13) Uani 1 1 d U . .
O62 O 0.3620(2) 0.25327(18) 0.7422(2) 0.0382(11) Uani 1 1 d U . .
O63 O 0.3742(2) 0.37876(18) 0.86049(19) 0.0331(9) Uani 1 1 d U . .
O64 O 0.4410(2) 0.48073(17) 0.8466(2) 0.0312(9) Uani 1 1 d U . .
O65 O 0.45818(18) 0.51352(16) 0.6970(2) 0.0259(8) Uani 1 1 d U . .
O66 O 0.3607(2) 0.4486(3) 0.5117(2) 0.0596(15) Uani 1 1 d U . .
O67 O 0.4588(2) 0.44964(19) 0.5548(2) 0.0356(10) Uani 1 1 d U . .
O68 O 0.29308(18) 0.30467(16) 0.57689(19) 0.0208(8) Uani 1 1 d U . .
O69 O 0.3815(2) 0.3125(3) 0.5396(3) 0.0555(15) Uani 1 1 d U . .
N11 N 0.4432(3) 0.2683(2) 0.1709(3) 0.0319(11) Uani 1 1 d U . .
N12 N 0.2796(3) 0.1553(2) 0.2519(3) 0.0277(10) Uani 1 1 d U . .
N21 N 0.4796(2) 0.2968(2) 0.4638(3) 0.0271(11) Uani 1 1 d U . .
N22 N 0.4493(2) 0.1088(2) 0.3067(3) 0.0336(11) Uani 1 1 d U . .
N31 N 0.1876(3) 0.2064(3) 0.6245(3) 0.0382(13) Uani 1 1 d U . .
N32 N 0.3861(2) 0.1586(2) 0.5718(3) 0.0266(10) Uani 1 1 d U . .
N41 N 0.1608(2) 0.2755(2) 0.3621(3) 0.0278(11) Uani 1 1 d U . .
N42 N 0.2317(2) 0.0752(2) 0.4782(3) 0.0287(10) Uani 1 1 d U . .
N51 N 0.2823(2) 0.3367(2) 0.0848(3) 0.0317(11) Uani 1 1 d U . .
N52 N 0.2247(3) 0.4327(2) 0.3104(3) 0.0427(13) Uani 1 1 d U A .
N61 N 0.3320(3) 0.2999(2) 0.7406(2) 0.0303(11) Uani 1 1 d U . .
N62 N 0.4076(2) 0.4417(2) 0.5633(3) 0.0276(10) Uani 1 1 d U . .
C11 C 0.3666(3) 0.2099(2) 0.2177(3) 0.0226(11) Uani 1 1 d DU . .
C12 C 0.3939(3) 0.2248(2) 0.1558(3) 0.0284(12) Uani 1 1 d DU . .
C13 C 0.3751(3) 0.1987(3) 0.0795(3) 0.0321(13) Uani 1 1 d DU . .
C14 C 0.3323(3) 0.1517(3) 0.0668(3) 0.0354(14) Uani 1 1 d DU . .
C15 C 0.3015(3) 0.1383(3) 0.1248(3) 0.0277(12) Uani 1 1 d DU . .
C16 C 0.3182(3) 0.1694(2) 0.1976(3) 0.0222(10) Uani 1 1 d DU . .
C17 C 0.3629(4) 0.2297(4) -0.0568(4) 0.065(2) Uani 1 1 d U . .
H17A H 0.3887 0.2420 -0.0919 0.078 Uiso 1 1 calc R . .
H17B H 0.3351 0.2634 -0.0524 0.078 Uiso 1 1 calc R . .
H17C H 0.3390 0.1933 -0.0786 0.078 Uiso 1 1 calc R . .
C18 C 0.3623(4) 0.0699(3) 0.0018(4) 0.0529(19) Uani 1 1 d U . .
H18A H 0.3518 0.0467 -0.0479 0.063 Uiso 1 1 calc R . .
H18B H 0.3610 0.0425 0.0460 0.063 Uiso 1 1 calc R . .
H18C H 0.4037 0.0869 0.0097 0.063 Uiso 1 1 calc R . .
C19 C 0.2098(3) 0.0924(3) 0.0452(4) 0.0464(18) Uani 1 1 d U . .
H19A H 0.1823 0.0579 0.0474 0.056 Uiso 1 1 calc R . .
H19B H 0.2273 0.0875 -0.0006 0.056 Uiso 1 1 calc R . .
H19C H 0.1866 0.1309 0.0401 0.056 Uiso 1 1 calc R . .
C21 C 0.4570(3) 0.2032(2) 0.3888(3) 0.0233(12) Uani 1 1 d DU . .
C22 C 0.4887(3) 0.2323(3) 0.4594(3) 0.0224(11) Uani 1 1 d DU . .
C23 C 0.5320(3) 0.2020(3) 0.5220(3) 0.0290(12) Uani 1 1 d DU . .
C24 C 0.5398(3) 0.1395(3) 0.5135(3) 0.0327(13) Uani 1 1 d DU . .
C25 C 0.5125(3) 0.1098(3) 0.4415(3) 0.0315(12) Uani 1 1 d DU . .
C26 C 0.4727(3) 0.1425(2) 0.3817(3) 0.0246(11) Uani 1 1 d DU . .
C27 C 0.6269(3) 0.2321(3) 0.6037(4) 0.0445(16) Uani 1 1 d U . .
H27A H 0.6435 0.2556 0.6522 0.053 Uiso 1 1 calc R . .
H27B H 0.6403 0.2509 0.5597 0.053 Uiso 1 1 calc R . .
H27C H 0.6418 0.1897 0.6110 0.053 Uiso 1 1 calc R . .
C28 C 0.5589(4) 0.1031(4) 0.6462(4) 0.059(2) Uani 1 1 d U . .
H28A H 0.5887 0.0788 0.6849 0.070 Uiso 1 1 calc R . .
H28B H 0.5185 0.0836 0.6362 0.070 Uiso 1 1 calc R . .
H28C H 0.5566 0.1446 0.6670 0.070 Uiso 1 1 calc R . .
C29 C 0.5117(4) 0.0056(3) 0.4797(4) 0.056(2) Uani 1 1 d U . .
H29A H 0.5215 -0.0351 0.4622 0.068 Uiso 1 1 calc R . .
H29B H 0.4683 0.0070 0.4802 0.068 Uiso 1 1 calc R . .
H29C H 0.5371 0.0135 0.5331 0.068 Uiso 1 1 calc R . .
C31 C 0.2824(3) 0.1781(2) 0.5892(3) 0.0209(10) Uani 1 1 d DU . .
C32 C 0.2425(3) 0.1703(2) 0.6397(3) 0.0268(11) Uani 1 1 d DU . .
C33 C 0.2562(3) 0.1315(2) 0.7072(3) 0.0285(12) Uani 1 1 d DU . .
C34 C 0.3110(3) 0.1005(2) 0.7240(3) 0.0266(11) Uani 1 1 d DU . .
C35 C 0.3533(3) 0.1101(2) 0.6804(3) 0.0255(11) Uani 1 1 d DU . .
C36 C 0.3372(2) 0.1489(2) 0.6119(3) 0.0186(10) Uani 1 1 d DU . .
C37 C 0.2305(5) 0.1296(5) 0.8305(4) 0.085(3) Uani 1 1 d U . .
H37A H 0.1954 0.1202 0.8523 0.102 Uiso 1 1 calc R . .
H37B H 0.2434 0.1722 0.8430 0.102 Uiso 1 1 calc R . .
H37C H 0.2646 0.1020 0.8539 0.102 Uiso 1 1 calc R . .
C38 C 0.2902(4) 0.0033(3) 0.7715(4) 0.055(2) Uani 1 1 d U . .
H38A H 0.3029 -0.0238 0.8174 0.066 Uiso 1 1 calc R . .
H38B H 0.2977 -0.0170 0.7246 0.066 Uiso 1 1 calc R . .
H38C H 0.2464 0.0126 0.7624 0.066 Uiso 1 1 calc R . .
C39 C 0.4484(4) 0.0848(4) 0.7716(4) 0.058(2) Uani 1 1 d U . .
H39A H 0.4860 0.0616 0.7733 0.069 Uiso 1 1 calc R . .
H39B H 0.4279 0.0675 0.8100 0.069 Uiso 1 1 calc R . .
H39C H 0.4588 0.1279 0.7847 0.069 Uiso 1 1 calc R . .
C41 C 0.1978(3) 0.1789(2) 0.4207(3) 0.0197(11) Uani 1 1 d DU . .
C42 C 0.1557(3) 0.2102(3) 0.3595(3) 0.0223(11) Uani 1 1 d DU . .
C43 C 0.1107(3) 0.1809(3) 0.3002(3) 0.0264(12) Uani 1 1 d DU . .
C44 C 0.1097(3) 0.1167(3) 0.2999(3) 0.0265(11) Uani 1 1 d DU . .
C45 C 0.1488(3) 0.0848(3) 0.3602(3) 0.0278(11) Uani 1 1 d DU . .
C46 C 0.1926(3) 0.1168(2) 0.4186(3) 0.0243(11) Uani 1 1 d DU . .
C47 C 0.0101(3) 0.2011(4) 0.2197(4) 0.0519(19) Uani 1 1 d U . .
H47A H -0.0102 0.2299 0.1782 0.062 Uiso 1 1 calc R . .
H47B H -0.0078 0.2048 0.2652 0.062 Uiso 1 1 calc R . .
H47C H 0.0046 0.1591 0.1990 0.062 Uiso 1 1 calc R . .
C48 C 0.0967(4) 0.0737(4) 0.1747(4) 0.068(3) Uani 1 1 d U . .
H48A H 0.0671 0.0516 0.1332 0.082 Uiso 1 1 calc R . .
H48B H 0.1336 0.0486 0.1932 0.082 Uiso 1 1 calc R . .
H48C H 0.1078 0.1125 0.1533 0.082 Uiso 1 1 calc R . .
C49 C 0.0948(4) -0.0106(3) 0.3503(6) 0.076(3) Uani 1 1 d U . .
H49A H 0.1032 -0.0547 0.3552 0.091 Uiso 1 1 calc R . .
H49B H 0.0704 -0.0014 0.2967 0.091 Uiso 1 1 calc R . .
H49C H 0.0720 0.0019 0.3889 0.091 Uiso 1 1 calc R . .
C50 C 0.2848(3) 0.3326(3) 0.2498(3) 0.0252(12) Uani 1 1 d U . .
C51 C 0.2550(3) 0.3852(2) 0.1982(3) 0.0249(11) Uani 1 1 d DU A .
C52 C 0.2543(3) 0.3878(2) 0.1181(3) 0.0267(11) Uani 1 1 d DU . .
C53 C 0.2270(3) 0.4353(3) 0.0689(3) 0.0326(13) Uani 1 1 d DU A .
C54 C 0.2004(3) 0.4839(3) 0.1005(4) 0.0355(13) Uani 1 1 d DU . .
C55 C 0.2006(3) 0.4836(3) 0.1808(4) 0.0356(13) Uani 1 1 d DU A .
C56 C 0.2269(3) 0.4332(3) 0.2279(3) 0.0324(12) Uani 1 1 d DU . .
C57 C 0.1767(4) 0.4409(5) -0.0659(4) 0.094(4) Uani 1 1 d U . .
H57A H 0.1857 0.4366 -0.1178 0.113 Uiso 1 1 calc R . .
H57B H 0.1616 0.4825 -0.0605 0.113 Uiso 1 1 calc R . .
H57C H 0.1453 0.4110 -0.0611 0.113 Uiso 1 1 calc R . .
C58 C 0.2115(5) 0.5777(4) 0.0385(8) 0.120(5) Uani 1 1 d U . .
H58A H 0.1872 0.6101 0.0062 0.144 Uiso 1 1 calc R A .
H58B H 0.2394 0.5596 0.0096 0.144 Uiso 1 1 calc R . .
H58C H 0.2353 0.5953 0.0884 0.144 Uiso 1 1 calc R . .
C59 C 0.1250(8) 0.5508(9) 0.2031(11) 0.078(6) Uiso 0.499(15) 1 d PDU A 1
H59A H 0.1180 0.5702 0.2507 0.094 Uiso 0.499(15) 1 calc PR A 1
H59B H 0.0962 0.5166 0.1872 0.094 Uiso 0.499(15) 1 calc PR A 1
H59C H 0.1187 0.5810 0.1602 0.094 Uiso 0.499(15) 1 calc PR A 1
C59' C 0.1858(8) 0.5879(6) 0.1968(9) 0.060(5) Uiso 0.501(15) 1 d PDU A 2
H59D H 0.1679 0.6151 0.2298 0.072 Uiso 0.501(15) 1 calc PR A 2
H59E H 0.1642 0.5934 0.1410 0.072 Uiso 0.501(15) 1 calc PR A 2
H59F H 0.2293 0.5978 0.2041 0.072 Uiso 0.501(15) 1 calc PR A 2
C60 C 0.3470(3) 0.3253(2) 0.5805(3) 0.0250(11) Uani 1 1 d U . .
C61 C 0.3693(2) 0.3700(2) 0.6490(3) 0.0222(10) Uani 1 1 d DU . .
C62 C 0.3611(3) 0.3579(2) 0.7242(3) 0.0226(11) Uani 1 1 d DU . .
C63 C 0.3830(3) 0.3960(2) 0.7886(3) 0.0254(11) Uani 1 1 d DU . .
C64 C 0.4155(3) 0.4488(2) 0.7803(3) 0.0232(11) Uani 1 1 d DU . .
C65 C 0.4245(3) 0.4637(2) 0.7051(3) 0.0228(11) Uani 1 1 d DU . .
C66 C 0.4003(2) 0.4236(2) 0.6423(3) 0.0224(10) Uani 1 1 d DU . .
C67 C 0.3303(4) 0.4172(3) 0.8878(4) 0.052(2) Uani 1 1 d U . .
H67A H 0.3261 0.4021 0.9392 0.062 Uiso 1 1 calc R . .
H67B H 0.2904 0.4155 0.8492 0.062 Uiso 1 1 calc R . .
H67C H 0.3450 0.4597 0.8934 0.062 Uiso 1 1 calc R . .
C68 C 0.4337(3) 0.5463(3) 0.8477(3) 0.0375(16) Uani 1 1 d U . .
H68A H 0.4551 0.5622 0.8998 0.045 Uiso 1 1 calc R . .
H68B H 0.3900 0.5564 0.8372 0.045 Uiso 1 1 calc R . .
H68C H 0.4510 0.5649 0.8069 0.045 Uiso 1 1 calc R . .
C69 C 0.4242(3) 0.5648(3) 0.6558(3) 0.0390(15) Uani 1 1 d U . .
H69A H 0.4525 0.5984 0.6530 0.047 Uiso 1 1 calc R . .
H69B H 0.3942 0.5786 0.6843 0.047 Uiso 1 1 calc R . .
H69C H 0.4028 0.5521 0.6021 0.047 Uiso 1 1 calc R . .
C99 C 0.5444(4) 0.1940(4) 1.0380(5) 0.074(3) Uani 1 1 d DU . .
H99A H 0.5836 0.2138 1.0651 0.088 Uiso 1 1 calc R . .
H99B H 0.5124 0.2262 1.0269 0.088 Uiso 1 1 calc R . .
Cl1 Cl 0.55181(15) 0.16338(12) 0.94849(15) 0.0889(8) Uani 1 1 d DU . .
Cl2 Cl 0.52547(14) 0.14010(15) 1.10132(16) 0.0953(8) Uani 1 1 d DU . .
C98 C 0.5054(4) 0.3889(4) 0.9971(4) 0.071(3) Uani 1 1 d DU . .
H98A H 0.4812 0.4220 0.9650 0.085 Uiso 1 1 calc R . .
H98B H 0.4795 0.3698 1.0288 0.085 Uiso 1 1 calc R . .
Cl3 Cl 0.56758(19) 0.4198(3) 1.0587(4) 0.231(3) Uani 1 1 d DU . .
Cl4 Cl 0.52227(15) 0.33538(14) 0.93555(17) 0.1029(10) Uani 1 1 d DU . .
C97 C 0.5983(4) 0.2516(4) 0.3165(6) 0.080(3) Uani 1 1 d DU . .
H97A H 0.5616 0.2249 0.3077 0.096 Uiso 1 1 calc R . .
H97B H 0.5998 0.2698 0.2650 0.096 Uiso 1 1 calc R . .
Cl5 Cl 0.59253(13) 0.31015(13) 0.38298(16) 0.0863(8) Uani 1 1 d DU . .
Cl6 Cl 0.6609(2) 0.2098(2) 0.3513(5) 0.272(4) Uani 1 1 d DU . .

loop_
_atom_site_aniso_label
_atom_site_aniso_U_11
_atom_site_aniso_U_22
_atom_site_aniso_U_33
_atom_site_aniso_U_23
_atom_site_aniso_U_13
_atom_site_aniso_U_12
Hg 0.01949(9) 0.02037(12) 0.01424(7) -0.00017(11) 0.00358(6) -0.00051(13)
Pt1 0.02050(12) 0.01891(9) 0.01596(10) -0.00003(12) 0.00404(8) -0.00130(13)
Pt2 0.01696(11) 0.01829(9) 0.01375(9) 0.00070(10) 0.00211(7) 0.00089(11)
O11 0.037(3) 0.038(2) 0.025(2) 0.0007(17) 0.0119(18) -0.015(2)
O12 0.098(5) 0.057(3) 0.042(3) -0.018(2) 0.048(3) -0.032(3)
O13 0.049(3) 0.092(4) 0.030(2) -0.005(2) 0.018(2) -0.012(3)
O14 0.046(3) 0.057(3) 0.029(2) -0.0172(19) 0.009(2) -0.006(2)
O15 0.047(3) 0.039(2) 0.0233(19) -0.0085(17) 0.0010(18) -0.018(2)
O16 0.064(3) 0.024(2) 0.0242(19) 0.0002(15) 0.0194(19) -0.005(2)
O17 0.027(3) 0.052(3) 0.048(3) -0.017(2) 0.008(2) -0.011(2)
O21 0.022(2) 0.029(2) 0.0178(18) 0.0012(14) 0.0004(15) -0.0050(16)
O22 0.034(3) 0.045(3) 0.029(2) -0.0132(18) -0.0023(19) -0.008(2)
O23 0.021(2) 0.074(3) 0.025(2) -0.011(2) -0.0072(17) 0.007(2)
O24 0.030(3) 0.062(3) 0.035(2) 0.014(2) 0.0046(19) 0.021(2)
O25 0.042(3) 0.032(2) 0.048(3) 0.0051(18) 0.011(2) 0.016(2)
O26 0.059(4) 0.031(2) 0.062(3) -0.012(2) -0.002(3) -0.006(2)
O27 0.056(3) 0.061(3) 0.034(2) -0.005(2) 0.014(2) 0.017(3)
O31 0.026(2) 0.034(2) 0.032(2) 0.0083(18) 0.0156(18) 0.0052(18)
O32 0.074(5) 0.166(7) 0.104(5) 0.098(5) 0.075(4) 0.084(5)
O33 0.042(3) 0.061(3) 0.036(2) 0.021(2) 0.020(2) 0.006(2)
O34 0.043(3) 0.033(2) 0.0225(19) 0.0118(15) 0.0067(18) 0.0047(18)
O35 0.036(3) 0.055(3) 0.026(2) 0.0125(19) 0.0028(18) 0.017(2)
O36 0.036(3) 0.096(4) 0.066(3) -0.034(3) 0.025(3) -0.029(3)
O37 0.050(3) 0.064(3) 0.032(2) -0.011(2) 0.020(2) -0.010(3)
O41 0.019(2) 0.0218(19) 0.0194(18) 0.0021(14) 0.0001(15) 0.0017(15)
O42 0.035(3) 0.036(2) 0.024(2) 0.0130(17) -0.0079(18) 0.007(2)
O43 0.027(2) 0.045(2) 0.040(2) 0.0151(19) -0.0141(19) -0.011(2)
O44 0.028(3) 0.048(3) 0.030(2) -0.0115(18) -0.0044(18) -0.009(2)
O45 0.030(3) 0.026(2) 0.049(2) -0.0058(17) -0.003(2) -0.0051(18)
O46 0.051(3) 0.035(2) 0.037(2) 0.0086(19) 0.002(2) -0.008(2)
O47 0.032(3) 0.051(3) 0.046(3) -0.002(2) -0.003(2) 0.013(2)
O51 0.032(3) 0.035(2) 0.046(2) -0.0032(19) 0.005(2) -0.001(2)
O52 0.043(3) 0.059(3) 0.034(2) 0.006(2) 0.021(2) 0.001(2)
O53 0.043(3) 0.073(3) 0.027(2) 0.015(2) -0.003(2) 0.009(2)
O54 0.034(3) 0.031(2) 0.064(3) 0.023(2) -0.008(2) -0.0044(19)
O55 0.090(5) 0.030(3) 0.071(3) -0.005(2) 0.014(3) 0.019(3)
O56 0.056(3) 0.063(3) 0.063(3) 0.001(3) 0.032(3) 0.024(3)
O57 0.047(3) 0.085(4) 0.031(2) -0.011(2) 0.001(2) -0.010(3)
O58 0.026(2) 0.0244(19) 0.0228(18) 0.0060(15) 0.0040(16) -0.0019(16)
O59 0.024(2) 0.040(2) 0.026(2) 0.0088(16) 0.0051(17) -0.0034(18)
O61 0.053(3) 0.052(3) 0.049(3) -0.014(2) 0.034(3) -0.019(2)
O62 0.053(3) 0.028(2) 0.031(2) 0.0049(16) 0.005(2) -0.0033(18)
O63 0.049(3) 0.037(2) 0.0157(17) -0.0020(15) 0.0120(17) -0.005(2)
O64 0.048(3) 0.0227(19) 0.0183(17) -0.0038(14) 0.0002(17) 0.0010(17)
O65 0.031(2) 0.0217(18) 0.0242(18) -0.0019(13) 0.0060(16) -0.0022(15)
O66 0.040(3) 0.108(4) 0.024(2) 0.020(2) -0.005(2) -0.006(3)
O67 0.037(3) 0.048(3) 0.0236(19) -0.0038(17) 0.0109(18) -0.011(2)
O68 0.021(2) 0.0239(19) 0.0156(17) -0.0048(13) 0.0019(15) 0.0013(15)
O69 0.040(3) 0.090(4) 0.044(3) -0.043(3) 0.025(2) -0.034(3)
N11 0.040(3) 0.032(3) 0.029(2) -0.0018(19) 0.019(2) -0.006(2)
N12 0.036(3) 0.025(2) 0.024(2) -0.0110(18) 0.011(2) -0.008(2)
N21 0.024(3) 0.034(3) 0.023(2) -0.0007(18) 0.005(2) -0.006(2)
N22 0.035(3) 0.027(3) 0.035(2) -0.0051(19) 0.002(2) 0.007(2)
N31 0.037(3) 0.055(3) 0.030(3) 0.014(2) 0.022(2) 0.017(3)
N32 0.023(3) 0.030(2) 0.023(2) 0.0048(18) 0.001(2) 0.005(2)
N41 0.023(3) 0.034(3) 0.026(2) 0.005(2) 0.005(2) 0.004(2)
N42 0.027(3) 0.021(2) 0.033(2) -0.0021(17) -0.003(2) -0.0022(19)
N51 0.030(3) 0.046(3) 0.017(2) 0.0019(19) 0.003(2) 0.002(2)
N52 0.054(4) 0.034(3) 0.040(3) -0.014(2) 0.011(3) 0.002(3)
N61 0.042(3) 0.031(2) 0.017(2) -0.0059(17) 0.005(2) -0.010(2)
N62 0.032(3) 0.030(2) 0.022(2) -0.0025(18) 0.009(2) -0.003(2)
C11 0.022(3) 0.023(3) 0.023(2) 0.0000(19) 0.007(2) 0.001(2)
C12 0.029(3) 0.034(3) 0.022(2) -0.003(2) 0.007(2) -0.003(2)
C13 0.035(4) 0.042(3) 0.018(2) -0.003(2) 0.005(2) -0.002(3)
C14 0.041(4) 0.046(4) 0.019(3) -0.010(2) 0.008(2) -0.006(3)
C15 0.030(3) 0.030(3) 0.020(2) -0.003(2) 0.001(2) -0.004(2)
C16 0.027(3) 0.023(3) 0.018(2) -0.0013(18) 0.008(2) 0.003(2)
C17 0.103(7) 0.062(5) 0.032(3) 0.004(3) 0.019(4) -0.016(5)
C18 0.057(5) 0.049(4) 0.051(4) -0.024(3) 0.009(4) -0.006(3)
C19 0.044(5) 0.057(4) 0.029(3) -0.010(3) -0.008(3) -0.009(4)
C21 0.024(3) 0.023(2) 0.021(2) 0.0015(19) 0.003(2) -0.001(2)
C22 0.015(3) 0.034(3) 0.017(2) -0.006(2) 0.0021(19) 0.003(2)
C23 0.018(3) 0.046(3) 0.021(3) 0.001(2) 0.002(2) 0.008(2)
C24 0.017(3) 0.048(3) 0.031(3) 0.008(2) 0.004(2) 0.009(3)
C25 0.027(3) 0.037(3) 0.031(3) 0.006(2) 0.010(2) 0.006(2)
C26 0.026(3) 0.027(3) 0.020(2) -0.0024(18) 0.004(2) 0.001(2)
C27 0.028(4) 0.054(4) 0.047(4) -0.001(3) 0.001(3) 0.005(3)
C28 0.040(5) 0.087(6) 0.047(4) 0.018(4) 0.008(4) 0.020(4)
C29 0.059(6) 0.044(4) 0.061(5) 0.006(3) 0.007(4) -0.009(4)
C31 0.021(3) 0.028(3) 0.011(2) -0.0024(18) -0.0009(19) 0.000(2)
C32 0.029(3) 0.029(3) 0.024(2) 0.002(2) 0.009(2) 0.004(2)
C33 0.031(3) 0.033(3) 0.021(2) 0.006(2) 0.005(2) -0.001(2)
C34 0.033(3) 0.026(3) 0.018(2) 0.0047(19) 0.001(2) -0.002(2)
C35 0.031(3) 0.024(3) 0.017(2) 0.0023(18) -0.001(2) 0.004(2)
C36 0.014(3) 0.022(2) 0.017(2) -0.0008(17) -0.0005(18) 0.0015(19)
C37 0.100(8) 0.116(9) 0.043(4) 0.005(5) 0.029(5) 0.035(7)
C38 0.061(5) 0.029(3) 0.075(5) 0.024(3) 0.015(4) -0.001(3)
C39 0.032(4) 0.083(6) 0.052(4) 0.020(4) -0.002(3) 0.012(4)
C41 0.016(3) 0.025(2) 0.019(2) 0.0018(19) 0.0041(19) 0.003(2)
C42 0.021(3) 0.026(2) 0.018(2) 0.0025(19) 0.002(2) 0.001(2)
C43 0.023(3) 0.037(3) 0.018(2) 0.000(2) 0.003(2) -0.005(2)
C44 0.018(3) 0.034(3) 0.023(2) -0.004(2) -0.002(2) -0.007(2)
C45 0.022(3) 0.032(3) 0.029(3) -0.003(2) 0.004(2) -0.003(2)
C46 0.020(3) 0.027(3) 0.023(2) -0.0013(19) 0.000(2) 0.003(2)
C47 0.027(4) 0.073(5) 0.049(4) 0.019(4) -0.005(3) 0.006(3)
C48 0.052(6) 0.097(7) 0.053(5) -0.040(4) 0.008(4) -0.012(5)
C49 0.046(5) 0.039(4) 0.129(8) 0.007(5) -0.003(5) -0.020(4)
C50 0.031(3) 0.030(3) 0.015(2) -0.0008(18) 0.005(2) 0.001(2)
C51 0.024(3) 0.025(3) 0.024(2) 0.0010(19) 0.003(2) -0.002(2)
C52 0.023(3) 0.028(3) 0.027(2) 0.005(2) 0.001(2) -0.003(2)
C53 0.026(3) 0.040(3) 0.026(3) 0.011(2) -0.004(2) 0.001(2)
C54 0.024(3) 0.028(3) 0.049(3) 0.009(2) -0.003(3) -0.005(2)
C55 0.026(3) 0.031(3) 0.045(3) 0.000(2) 0.001(3) 0.001(2)
C56 0.030(4) 0.026(3) 0.040(3) 0.000(2) 0.006(3) -0.001(2)
C57 0.065(6) 0.182(11) 0.027(4) 0.007(5) -0.004(4) 0.038(7)
C58 0.061(7) 0.060(6) 0.227(13) 0.089(8) 0.016(8) -0.005(5)
C60 0.030(3) 0.029(3) 0.016(2) -0.0022(19) 0.005(2) -0.004(2)
C61 0.021(3) 0.025(3) 0.019(2) -0.0006(18) 0.004(2) 0.000(2)
C62 0.026(3) 0.022(2) 0.019(2) -0.0014(18) 0.004(2) 0.001(2)
C63 0.035(3) 0.023(2) 0.020(2) -0.0022(18) 0.009(2) 0.000(2)
C64 0.029(3) 0.023(2) 0.015(2) -0.0035(17) -0.001(2) 0.001(2)
C65 0.024(3) 0.020(2) 0.023(2) 0.0015(18) 0.005(2) 0.002(2)
C66 0.023(3) 0.027(2) 0.016(2) 0.0003(17) 0.0027(19) 0.003(2)
C67 0.077(6) 0.051(4) 0.038(4) -0.004(3) 0.034(4) -0.001(4)
C68 0.060(5) 0.031(3) 0.020(3) -0.004(2) 0.006(3) 0.005(3)
C69 0.054(5) 0.028(3) 0.035(3) 0.006(2) 0.011(3) 0.003(3)
C99 0.056(6) 0.103(7) 0.074(5) -0.034(5) 0.038(5) -0.028(5)
Cl1 0.123(2) 0.0748(16) 0.0823(16) -0.0251(13) 0.0508(16) -0.0178(15)
Cl2 0.081(2) 0.126(2) 0.0825(17) 0.0129(16) 0.0266(15) -0.0005(17)
C98 0.086(7) 0.070(6) 0.058(5) 0.019(4) 0.021(5) -0.002(5)
Cl3 0.092(3) 0.201(5) 0.351(7) -0.150(5) -0.040(4) 0.022(3)
Cl4 0.117(3) 0.116(2) 0.0944(19) 0.0057(16) 0.0609(19) 0.0362(19)
C97 0.063(6) 0.099(7) 0.092(7) 0.015(5) 0.046(5) 0.018(5)
Cl5 0.0716(18) 0.102(2) 0.0938(18) -0.0180(15) 0.0367(15) -0.0341(15)
Cl6 0.119(4) 0.136(4) 0.507(10) -0.082(5) -0.026(5) 0.061(3)

loop_
_exptl_crystal_face_index_h
_exptl_crystal_face_index_k
_exptl_crystal_face_index_l
_exptl_crystal_face_perp_dist
1.00 0.00 0.00 0.0860
-1.00 0.00 0.00 0.0830
-1.00 -1.00 1.00 0.0430
1.00 1.00 -1.00 0.0500
-1.00 1.00 1.00 0.0830
1.00 -1.00 -1.00 0.0750

loop_
_geom_bond_atom_site_label_1
_geom_bond_atom_site_label_2
_geom_bond_distance
_geom_bond_site_symmetry_2
_geom_bond_publ_flag
Hg Pt2 2.5914(3) . y
Hg Pt1 2.6093(3) . y
Pt1 C21 2.013(5) . y
Pt1 C11 2.024(5) . y
Pt1 O21 2.068(4) . y
Pt1 O58 2.076(4) . y
Pt1 O11 2.253(4) . y
Pt2 C41 2.008(5) . y
Pt2 C31 2.011(5) . y
Pt2 O41 2.070(4) . y
Pt2 O68 2.078(3) . y
Pt2 O31 2.255(4) . y
O11 N11 1.268(6) . ?
O12 N11 1.203(6) . ?
O13 C13 1.340(7) . ?
O13 C17 1.476(9) . ?
O14 C14 1.359(6) . ?
O14 C18 1.435(8) . ?
O15 C15 1.348(7) . ?
O15 C19 1.452(7) . ?
O16 N12 1.228(6) . ?
O17 N12 1.230(7) . ?
O21 N21 1.301(6) . ?
O22 N21 1.207(6) . ?
O23 C23 1.320(7) . ?
O23 C27 1.447(8) . ?
O24 C24 1.364(7) . ?
O24 C28 1.471(8) . ?
O25 C25 1.340(7) . ?
O25 C29 1.425(8) . ?
O26 N22 1.203(7) . ?
O27 N22 1.218(6) . ?
O31 N31 1.245(6) . ?
O32 N31 1.199(7) . ?
O33 C33 1.348(7) . ?
O33 C37 1.394(8) . ?
O34 C34 1.373(6) . ?
O34 C38 1.454(8) . ?
O35 C35 1.361(7) . ?
O35 C39 1.432(8) . ?
O36 N32 1.200(7) . ?
O37 N32 1.209(6) . ?
O41 N41 1.290(6) . ?
O42 N41 1.218(6) . ?
O43 C43 1.344(7) . ?
O43 C47 1.419(8) . ?
O44 C44 1.374(6) . ?
O44 C48 1.429(8) . ?
O45 C45 1.359(7) . ?
O45 C49 1.436(8) . ?
O46 N42 1.227(6) . ?
O47 N42 1.208(6) . ?
O51 N51 1.231(6) . ?
O52 N51 1.214(6) . ?
O53 C57 1.337(8) . ?
O53 C53 1.367(7) . ?
O54 C54 1.365(7) . ?
O54 C58 1.436(9) . ?
O55 C59 1.287(15) . ?
O55 C59' 1.321(13) . ?
O55 C55 1.342(7) . ?
O56 N52 1.230(7) . ?
O57 N52 1.231(7) . ?
O58 C50 1.298(7) . ?
O59 C50 1.238(7) . ?
O61 N61 1.211(7) . ?
O62 N61 1.215(6) . ?
O63 C63 1.369(6) . ?
O63 C67 1.463(8) . ?
O64 C64 1.349(6) . ?
O64 C68 1.438(7) . ?
O65 C65 1.352(6) . ?
O65 C69 1.440(7) . ?
O66 N62 1.214(6) . ?
O67 N62 1.210(6) . ?
O68 C60 1.281(7) . ?
O69 C60 1.210(7) . ?
N11 C12 1.435(7) . ?
N12 C16 1.469(7) . ?
N21 C22 1.426(7) . ?
N22 C26 1.478(7) . ?
N31 C32 1.434(8) . ?
N32 C36 1.460(7) . ?
N41 C42 1.427(7) . ?
N42 C46 1.492(7) . ?
N51 C52 1.469(8) . ?
N52 C56 1.451(8) . ?
N61 C62 1.484(7) . ?
N62 C66 1.480(6) . ?
C11 C16 1.378(8) . ?
C11 C12 1.405(7) . ?
C12 C13 1.412(7) . ?
C13 C14 1.385(9) . ?
C14 C15 1.392(8) . ?
C15 C16 1.404(7) . ?
C21 C26 1.381(7) . ?
C21 C22 1.410(7) . ?
C22 C23 1.432(8) . ?
C23 C24 1.386(9) . ?
C24 C25 1.410(8) . ?
C25 C26 1.391(7) . ?
C31 C36 1.355(7) . ?
C31 C32 1.416(8) . ?
C32 C33 1.420(7) . ?
C33 C34 1.373(8) . ?
C34 C35 1.373(8) . ?
C35 C36 1.434(7) . ?
C41 C46 1.357(7) . ?
C41 C42 1.414(7) . ?
C42 C43 1.408(8) . ?
C43 C44 1.400(8) . ?
C44 C45 1.380(8) . ?
C45 C46 1.413(7) . ?
C50 C51 1.507(7) . ?
C51 C56 1.388(8) . ?
C51 C52 1.394(7) . ?
C52 C53 1.386(8) . ?
C53 C54 1.396(9) . ?
C54 C55 1.398(9) . ?
C55 C56 1.411(8) . ?
C60 C61 1.527(7) . ?
C61 C66 1.380(7) . ?
C61 C62 1.393(7) . ?
C62 C63 1.385(7) . ?
C63 C64 1.390(7) . ?
C64 C65 1.414(7) . ?
C65 C66 1.401(7) . ?
C99 Cl2 1.735(8) . ?
C99 Cl1 1.744(7) . ?
C98 Cl3 1.680(8) . ?
C98 Cl4 1.690(8) . ?
C97 Cl6 1.661(9) . ?
C97 Cl5 1.750(9) . ?
